data_1539599
loop_
_publ_author_name
'Aride, J.'
'Flandrois, S.'

_publ_section_title
;
 New investigations on magnetic and neutron diffraction properties of
 Y2Cu2 O5 and related oxides
;
_journal_name_full 'Solid State Communications'
_journal_page_first 459
_journal_page_last 463
_journal_volume 72
_journal_year 1989
_chemical_formula_sum 'Cu2 O5 Y2'
_chemical_name_systematic 'Y2 Cu2 O5'
_space_group_IT_number 33
_symmetry_space_group_name_Hall 'P 2c -2n'
_symmetry_space_group_name_H-M 'P n a 21'
_cell_angle_alpha 90
_cell_angle_beta 90
_cell_angle_gamma 90
_cell_formula_units_Z 4
_cell_length_a 10.805
_cell_length_b 3.4955
_cell_length_c 12.4605
_cell_volume 470.619
_citation_journal_id_ASTM SSCOA4
_cod_data_source_file Aride_SSCOA4_1989_1907.cif
_cod_data_source_block Cu2O5Y2
_cod_original_cell_volume 470.6191
_cod_database_code 1539599

loop_
_symmetry_equiv_pos_as_xyz
x,y,z
-x,-y,z+1/2
-x+1/2,y+1/2,z+1/2
x+1/2,-y+1/2,z

loop_
_atom_site_label
_atom_site_type_symbol
_atom_site_fract_x
_atom_site_fract_y
_atom_site_fract_z
_atom_site_occupancy
_atom_site_U_iso_or_equiv
O5 O-2 0.4299 0.2349 0.4699 1 0.0
Y2 Y+3 0.0383 0.2411 0.3309 1 0.0
O4 O-2 0.4157 0.7856 0.2661 1 0.0
Y1 Y+3 0.2014 0.2143 0 1 0.0
Cu1 Cu+2 0.9967 0.6814 0.111 1 0.0
Cu2 Cu+2 0.2666 0.6503 0.2098 1 0.0
O2 O-2 0.3245 0.735 0.0656 1 0.0
O1 O-2 0.1671 0.7029 0.3462 1 0.0
O3 O-2 0.1235 0.297 0.1717 1 0.0
